data_2011408
loop_
_publ_author_name
'Gomes, Ligia'
'Sousa, Carla'
'Freire, Cristina'
'de Castro, Baltazar'

_publ_section_title
Diaqua{6,6'-dimethoxy-2,2'-[propane-1,3-diylbis(nitrilomethylidyne-<i>N</i>)]diphenolato-<i>O</i>,<i>O</i>'}nickel(II)
_journal_issue 10
_journal_name_full 'Acta Crystallographica Section C'
_journal_page_first 1201
_journal_page_last 1203
_journal_paper_doi 10.1107/S010827010001009X
_journal_volume 56
_journal_year 2000
_chemical_formula_iupac '[Ni (C19 H20 N2 O4) (H2 O)2]'
_chemical_formula_moiety 'C19 H24 N2 Ni O6'
_chemical_formula_structural 'Ni (C19 H20 N2 O4)(H2 O)2'
_chemical_formula_sum 'C19 H24 N2 Ni O6'
_chemical_formula_weight 435.12
_chemical_name_common Ni(t-salpd)
_chemical_name_systematic
;
?
;
_space_group_IT_number 62
_symmetry_cell_setting orthorhombic
_symmetry_space_group_name_Hall '-P 2ac 2n'
_symmetry_space_group_name_H-M 'P n m a'
_audit_creation_method SHELXL
_cell_angle_alpha 90.00
_cell_angle_beta 90.00
_cell_angle_gamma 90.00
_cell_formula_units_Z 4
_cell_length_a 7.4077(11)
_cell_length_b 22.064(3)
_cell_length_c 11.585(2)
_cell_measurement_reflns_used 2000
_cell_measurement_temperature 293(2)
_cell_measurement_theta_max 28.2
_cell_measurement_theta_min 4.8
_cell_volume 1893.5(5)
_computing_cell_refinement 'Stoe IPDS CELL (Stoe & Cie, 1996)'
_computing_data_collection 'Stoe IPDS EXPOSE (Stoe & Cie, 1996)'
_computing_data_reduction 'Stoe IPDS INTEGRATE (Stoe & Cie, 1996)'
_computing_molecular_graphics 'ORTEPIII for Windows (Johnson & Burnett, 1998)'
_computing_publication_material SHELXL93
_computing_structure_refinement 'SHELXL93 (Sheldrick, 1993)'
_computing_structure_solution 'SHELXS86 (Sheldrick, 1990)'
_diffrn_ambient_temperature 293(2)
_diffrn_measurement_device 'Stoe Image Plate Detector System'
_diffrn_measurement_method Area-detector
_diffrn_radiation_monochromator graphite
_diffrn_radiation_source 'fine-focus sealed tube'
_diffrn_radiation_type MoK\a
_diffrn_radiation_wavelength .71073
_diffrn_reflns_av_R_equivalents .096
_diffrn_reflns_av_sigmaI/netI .0503
_diffrn_reflns_limit_h_max 9
_diffrn_reflns_limit_h_min -9
_diffrn_reflns_limit_k_max 23
_diffrn_reflns_limit_k_min -27
_diffrn_reflns_limit_l_max 14
_diffrn_reflns_limit_l_min -14
_diffrn_reflns_number 9095
_diffrn_reflns_theta_max 26.13
_diffrn_reflns_theta_min 3.26
_diffrn_standards_decay_% 0
_diffrn_standards_interval_time 90
_diffrn_standards_number 3
_exptl_absorpt_coefficient_mu 1.064
_exptl_absorpt_correction_T_max .930
_exptl_absorpt_correction_T_min .458
_exptl_absorpt_correction_type numerical
_exptl_absorpt_process_details '(Stoe IPDS FACEIT; Stoe & Cie, 1996)'
_exptl_crystal_colour 'light green'
_exptl_crystal_density_diffrn 1.526
_exptl_crystal_description needle
_exptl_crystal_F_000 912
_exptl_crystal_size_max .4
_exptl_crystal_size_mid .1
_exptl_crystal_size_min .1
_refine_diff_density_max .864
_refine_diff_density_min -.620
_refine_ls_extinction_coef SHELXL93
_refine_ls_extinction_method none
_refine_ls_goodness_of_fit_all 1.05
_refine_ls_goodness_of_fit_ref 1.10
_refine_ls_hydrogen_treatment refall
_refine_ls_matrix_type full
_refine_ls_number_parameters 183
_refine_ls_number_reflns 1847
_refine_ls_number_restraints 0
_refine_ls_restrained_S_all 1.14
_refine_ls_restrained_S_obs 1.10
_refine_ls_R_factor_all .049
_refine_ls_R_factor_gt .037
_refine_ls_shift/su_max -.002
_refine_ls_shift/su_mean .000
_refine_ls_structure_factor_coef Fsqd
_refine_ls_weighting_details 'w = 1/[\s^2^(Fo^2^)+(0.0533P)^2^] where P = (Fo^2^+2Fc^2^)/3'
_refine_ls_weighting_scheme calc
_refine_ls_wR_factor_all .105
_refine_ls_wR_factor_ref .093
_reflns_number_gt 1583
_reflns_number_total 1898
_reflns_threshold_expression I>2\s(I)
_cod_data_source_file da1141.cif
_cod_data_source_block I
_cod_depositor_comments
;
The following automatic conversions were performed:

'_refine_ls_weighting_scheme' value 'calc w =
1/[\s^2^(Fo^2^)+(0.0533P)^2^] where P = (Fo^2^+2Fc^2^)/3' was changed
to 'calc'. New tag '_refine_ls_weighting_details' was created. The
value of the new tag was set to 'w = 1/[\s^2^(Fo^2^)+(0.0533P)^2^]
where P = (Fo^2^+2Fc^2^)/3'.

Automatic conversion script
Id: cif_fix_values 3143 2015-03-26 13:38:13Z robertas 
;
_cod_database_code 2011408
_cod_database_fobs_code 2011408

loop_
_symmetry_equiv_pos_as_xyz
'x, y, z'
'-x+1/2, -y, z+1/2'
'-x, y+1/2, -z'
'x+1/2, -y+1/2, -z+1/2'
'-x, -y, -z'
'x-1/2, y, -z-1/2'
'x, -y-1/2, z'
'-x-1/2, y-1/2, z-1/2'

loop_
_atom_site_aniso_label
_atom_site_aniso_U_11
_atom_site_aniso_U_22
_atom_site_aniso_U_33
_atom_site_aniso_U_12
_atom_site_aniso_U_13
_atom_site_aniso_U_23
Ni1 .0242(2) .0123(2) .0194(2) .000 -.00044(12) .000
O1 .0389(7) .0114(7) .0260(9) -.0032(6) -.0042(6) .0013(6)
N1 .0293(9) .0208(10) .0253(9) -.0006(7) .0012(7) -.0027(8)
O3 .0250(10) .0170(12) .0447(13) .000 -.0034(10) .000
O4 .0630(10) .0170(9) .0262(8) .0041(7) .0038(7) .0035(7)
O2 .0265(10) .0191(13) .0301(12) .000 .0039(9) .000
C1 .0221(8) .0118(9) .0317(11) .0025(7) .0007(8) .0015(8)
C2 .0299(10) .0141(10) .0343(12) .0045(8) .0036(9) .0010(9)
C3 .0417(12) .0164(11) .0474(15) -.0004(9) .0056(10) .0105(10)
C4 .0433(12) .0127(11) .060(2) -.0056(10) -.0016(11) .0048(11)
C5 .0367(11) .0156(12) .0482(15) -.0015(9) -.0066(10) -.0064(10)
C6 .0245(9) .0137(10) .0359(12) .0000(8) -.0009(8) -.0023(8)
C7 .0312(10) .0220(11) .0300(12) .0002(9) -.0033(9) -.0088(9)
C8 .061(2) .031(2) .0240(12) -.0025(12) .0032(10) -.0065(11)
C9 .053(2) .041(2) .022(2) .000 -.0071(15) .000
C10 .078(2) .037(2) .0302(14) .011(2) .0043(13) .0121(12)

loop_
_atom_site_label
_atom_site_fract_x
_atom_site_fract_y
_atom_site_fract_z
_atom_site_U_iso_or_equiv
_atom_site_thermal_displace_type
_atom_site_calc_flag
_atom_site_refinement_flags
_atom_site_occupancy
_atom_site_disorder_group
_atom_site_type_symbol
Ni1 .01893(4) .2500 .39890(3) .0186(2) Uani d S 1 . Ni
O1 .0060(2) .31207(7) .27138(13) .0255(4) Uani d . 1 . O
N1 .0297(2) .32028(9) .5172(2) .0251(4) Uani d . 1 . N
O3 -.2629(3) .2500 .4184(2) .0289(5) Uani d S 1 . O
H3A -.315(4) .2749(17) .387(3) .063(11) Uiso d . 1 . H
O4 .0438(2) .36440(8) .07423(15) .0354(4) Uani d . 1 . O
O2 .3010(3) .2500 .3946(2) .0252(5) Uani d S 1 . O
H2A .341(4) .2750(15) .364(3) .050(10) Uiso d . 1 . H
C1 .0532(3) .36858(9) .2752(2) .0219(4) Uani d . 1 . C
C2 .0760(3) .40055(9) .1692(2) .0261(5) Uani d . 1 . C
C3 .1262(3) .45995(11) .1654(2) .0352(5) Uani d . 1 . C
H3 .141(4) .4805(17) .093(3) .065(10) Uiso d . 1 . H
C4 .1536(3) .49237(11) .2676(3) .0388(6) Uani d . 1 . C
H4 .193(4) .5323(15) .260(2) .043(7) Uiso d . 1 . H
C5 .1326(3) .46382(11) .3715(2) .0335(5) Uani d . 1 . C
H5 .145(4) .4850(15) .436(3) .046(8) Uiso d . 1 . H
C6 .0845(3) .40195(10) .3777(2) .0247(5) Uani d . 1 . C
C7 .0634(3) .37595(10) .4915(2) .0277(5) Uani d . 1 . C
H7 .087(4) .4078(13) .557(2) .036(7) Uiso d . 1 . H
C8 .0027(4) .30784(13) .6404(2) .0387(6) Uani d . 1 . C
H8A .055(4) .3416(17) .680(3) .051(8) Uiso d . 1 . H
H8B -.133(4) .3021(14) .661(2) .044(7) Uiso d . 1 . H
C9 .0942(5) .2500 .6804(3) .0389(8) Uani d S 1 . C
H9A .208(4) .2500 .666(3) .015(7) Uiso d S 1 . H
H9B .088(7) .2500 .761(5) .074(15) Uiso d S 1 . H
C10 .0576(5) .39064(15) -.0363(2) .0483(7) Uani d . 1 . C
H10A -.029(4) .4214(19) -.047(3) .058(10) Uiso d . 1 . H
H10B .025(4) .356(2) -.086(3) .056(10) Uiso d . 1 . H
H10C .186(5) .4073(18) -.051(3) .075(11) Uiso d . 1 . H

loop_
_atom_type_symbol
_atom_type_description
_atom_type_scat_dispersion_real
_atom_type_scat_dispersion_imag
_atom_type_scat_source
C C .0033 .0016 'International Tables Vol C Tables 4.2.6.8 and 6.1.1.4'
H H .0000 .0000 'International Tables Vol C Tables 4.2.6.8 and 6.1.1.4'
O O .0106 .0060 'International Tables Vol C Tables 4.2.6.8 and 6.1.1.4'
N N .0061 .0033 'International Tables Vol C Tables 4.2.6.8 and 6.1.1.4'
Ni Ni .3393 1.1124 'International Tables Vol C Tables 4.2.6.8 and 6.1.1.4'

loop_
_geom_angle_atom_site_label_1
_geom_angle_atom_site_label_2
_geom_angle_atom_site_label_3
_geom_angle_site_symmetry_1
_geom_angle_site_symmetry_3
_geom_angle
_geom_angle_publ_flag
O1 Ni1 O1 7_565 . 85.55(9) yes
O1 Ni1 N1 7_565 . 174.30(7) yes
O1 Ni1 N1 . . 88.75(8) yes
O1 Ni1 N1 7_565 7_565 88.75(8) ?
O1 Ni1 N1 . 7_565 174.30(7) ?
N1 Ni1 N1 . 7_565 96.94(11) yes
O1 Ni1 O2 7_565 . 91.70(6) ?
O1 Ni1 O2 . . 91.70(6) yes
N1 Ni1 O2 . . 88.70(6) yes
N1 Ni1 O2 7_565 . 88.70(6) ?
O1 Ni1 O3 7_565 . 91.82(7) ?
O1 Ni1 O3 . . 91.82(7) yes
N1 Ni1 O3 . . 88.11(6) yes
N1 Ni1 O3 7_565 . 88.11(6) ?
O2 Ni1 O3 . . 175.20(10) yes
C1 O1 Ni1 . . 128.02(14) ?
C7 N1 C8 . . 115.5(2) ?
C7 N1 Ni1 . . 124.6(2) ?
C8 N1 Ni1 . . 119.9(2) ?
Ni1 O3 H3A . . 117(3) ?
C2 O4 C10 . . 118.3(2) ?
Ni1 O2 H2A . . 115(2) ?
O1 C1 C6 . . 124.9(2) ?
O1 C1 C2 . . 118.6(2) ?
C6 C1 C2 . . 116.4(2) ?
C3 C2 O4 . . 125.2(2) ?
C3 C2 C1 . . 122.4(2) ?
O4 C2 C1 . . 112.3(2) ?
C2 C3 C4 . . 120.3(2) ?
C2 C3 H3 . . 121(2) ?
C4 C3 H3 . . 119(2) ?
C5 C4 C3 . . 119.6(2) ?
C5 C4 H4 . . 123.3(16) ?
C3 C4 H4 . . 117.0(16) ?
C4 C5 C6 . . 121.2(2) ?
C4 C5 H5 . . 119(2) ?
C6 C5 H5 . . 120(2) ?
C5 C6 C1 . . 120.1(2) ?
C5 C6 C7 . . 117.2(2) ?
C1 C6 C7 . . 122.7(2) ?
N1 C7 C6 . . 127.6(2) ?
N1 C7 H7 . . 120.3(16) ?
C6 C7 H7 . . 112.0(16) ?
N1 C8 C9 . . 113.1(2) ?
N1 C8 H8A . . 106(2) ?
C9 C8 H8A . . 109(2) ?
N1 C8 H8B . . 112.2(15) ?
C9 C8 H8B . . 105.0(17) ?
H8A C8 H8B . . 112(2) ?
C8 C9 C8 7_565 . 114.5(3) ?
C8 C9 H9A 7_565 . 112.2(9) ?
C8 C9 H9A . . 112.2(9) ?
C8 C9 H9B 7_565 . 106.4(15) ?
C8 C9 H9B . . 106.4(15) ?
H9A C9 H9B . . 104(4) ?
O4 C10 H10A . . 112(2) ?
O4 C10 H10B . . 101(2) ?
H10A C10 H10B . . 108(3) ?
O4 C10 H10C . . 111(2) ?
H10A C10 H10C . . 110(3) ?
H10B C10 H10C . . 114(3) ?

loop_
_geom_bond_atom_site_label_1
_geom_bond_atom_site_label_2
_geom_bond_site_symmetry_2
_geom_bond_distance
_geom_bond_publ_flag
Ni1 O1 7_565 2.017(2) ?
Ni1 O1 . 2.017(2) yes
Ni1 N1 . 2.071(2) yes
Ni1 N1 7_565 2.071(2) ?
Ni1 O2 . 2.090(2) yes
Ni1 O3 . 2.100(2) yes
O1 C1 . 1.295(3) ?
N1 C7 . 1.289(3) ?
N1 C8 . 1.467(3) ?
O3 H3A . .76(3) ?
O4 C2 . 1.380(3) ?
O4 C10 . 1.409(3) ?
O2 H2A . .72(3) ?
C1 C6 . 1.417(3) ?
C1 C2 . 1.425(3) ?
C2 C3 . 1.363(3) ?
C3 C4 . 1.398(4) ?
C3 H3 . .96(3) ?
C4 C5 . 1.368(4) ?
C4 H4 . .93(3) ?
C5 C6 . 1.413(3) ?
C5 H5 . .89(3) ?
C6 C7 . 1.446(3) ?
C7 H7 . 1.05(3) ?
C8 C9 . 1.518(3) ?
C8 H8A . .96(4) ?
C8 H8B . 1.04(3) ?
C9 C8 7_565 1.518(4) ?
C9 H9A . .86(3) ?
C9 H9B . .94(5) ?
C10 H10A . .94(4) ?
C10 H10B . .99(4) ?
C10 H10C . 1.03(4) ?

loop_
_geom_hbond_atom_site_label_D
_geom_hbond_atom_site_label_H
_geom_hbond_atom_site_label_A
_geom_hbond_site_symmetry_A
_geom_hbond_distance_DH
_geom_hbond_distance_HA
_geom_hbond_distance_DA
_geom_hbond_angle_DHA
_geom_hbond_publ_flag
O2 H2A O1 6_656 .72(3) 2.15(3) 2.810(3) 152(4) yes
O3 H3A O1 6_556 .76(3) 2.41(3) 3.107(3) 152(4) yes
